data_8101797
loop_
_publ_author_name
'Zhou, Y.-L.'
'He, H.-Y.'
'Zhu, L.-G.'

_publ_section_title
;
Crystal structure of catena-poly[(1,4-diazabicyclo[2.2.2]-octane)tetrakis
(2-thiopheneacetato)dicopper(II)], Cu~2~(C~6~H~12~N~2~)(C~6~H~5~O~2~S)~4~
;
_journal_issue 3
_journal_name_full 'Zeitschrift f\"ur Kristallographie - New Crystal Structures'
_journal_page_first 381
_journal_page_last 382
_journal_volume 220
_journal_year 2005
_chemical_formula_moiety 'C30 H32 Cu2 N2 O8 S4'
_chemical_formula_sum 'C30 H32 Cu2 N2 O8 S4'
_chemical_formula_weight 803.90
_chemical_name_systematic
;
 hemi(1,4-diazabicyclo[2.2.2]octane)bis(2-thiopheneacetato)copper(II)
;
_space_group_IT_number 14
_symmetry_cell_setting monoclinic
_symmetry_space_group_name_Hall '-P 2yn'
_symmetry_space_group_name_H-M 'P 1 21/n 1'
_atom_sites_solution_hydrogens geom
_atom_sites_solution_primary direct
_atom_sites_solution_secondary difmap
_audit_creation_method SHELXL-97
_cell_angle_alpha 90.00
_cell_angle_beta 98.136(2)
_cell_angle_gamma 90.00
_cell_formula_units_Z 2
_cell_length_a 9.7712(9)
_cell_length_b 10.7343(11)
_cell_length_c 15.4568(15)
_cell_measurement_reflns_used 3699
_cell_measurement_temperature 298(2)
_cell_measurement_theta_max 28.23
_cell_measurement_theta_min 2.32
_cell_volume 1604.9(3)
_computing_cell_refinement 'SAINT (Bruker, 2002)'
_computing_data_collection 'SMART (Bruker, 2002)'
_computing_data_reduction SAINT
_computing_molecular_graphics 'Ortep-3 for Windows (Farrugia, 1997)'
_computing_publication_material 'WinGX (Farrugia, 1999)'
_computing_structure_refinement 'SHELXL-97 (Sheldrick, 1997)'
_computing_structure_solution 'SHELXS-97 (Sheldrick, 1997)'
_diffrn_ambient_temperature 298(2)
_diffrn_measured_fraction_theta_full 0.996
_diffrn_measured_fraction_theta_max 0.996
_diffrn_measurement_device_type 'Bruker SMART APEX CCD'
_diffrn_measurement_method omega/phi
_diffrn_radiation_monochromator graphite
_diffrn_radiation_source 'fine-focus sealed tube'
_diffrn_radiation_type MoK\a
_diffrn_radiation_wavelength 0.71073
_diffrn_reflns_av_R_equivalents 0.0496
_diffrn_reflns_av_sigmaI/netI 0.0546
_diffrn_reflns_limit_h_max 11
_diffrn_reflns_limit_h_min -11
_diffrn_reflns_limit_k_max 12
_diffrn_reflns_limit_k_min -11
_diffrn_reflns_limit_l_max 18
_diffrn_reflns_limit_l_min -13
_diffrn_reflns_number 7941
_diffrn_reflns_theta_full 25.00
_diffrn_reflns_theta_max 25.00
_diffrn_reflns_theta_min 2.32
_diffrn_standards_number 0
_exptl_absorpt_coefficient_mu 1.639
_exptl_absorpt_correction_T_max 0.8276
_exptl_absorpt_correction_T_min 0.7247
_exptl_absorpt_correction_type multi-scan
_exptl_absorpt_process_details 'SADABS (Bruker, 2002)'
_exptl_crystal_colour green
_exptl_crystal_density_diffrn 1.664
_exptl_crystal_density_method 'not measured'
_exptl_crystal_description block
_exptl_crystal_F_000 824
_exptl_crystal_size_max 0.21
_exptl_crystal_size_mid 0.15
_exptl_crystal_size_min 0.12
_refine_diff_density_max 1.160
_refine_diff_density_min -0.857
_refine_diff_density_rms 0.134
_refine_ls_extinction_method none
_refine_ls_goodness_of_fit_ref 1.054
_refine_ls_hydrogen_treatment constr
_refine_ls_matrix_type full
_refine_ls_number_parameters 236
_refine_ls_number_reflns 2816
_refine_ls_number_restraints 27
_refine_ls_restrained_S_all 1.083
_refine_ls_R_factor_all 0.0754
_refine_ls_R_factor_gt 0.0609
_refine_ls_shift/su_max 0.001
_refine_ls_shift/su_mean <0.001
_refine_ls_structure_factor_coef Fsqd
_refine_ls_weighting_details 'calc w=1/[\s^2^(Fo^2^)+(0.1207P)^2^+0.0000P] where P=(Fo^2^+2Fc^2^)/3'
_refine_ls_weighting_scheme calc
_refine_ls_wR_factor_gt 0.1782
_refine_ls_wR_factor_ref 0.1905
_reflns_number_gt 2122
_reflns_number_total 2816
_reflns_threshold_expression >2sigma(I)
_cod_data_source_file 1267-1554.cff
_cod_data_source_block cd24170
_cod_original_sg_symbol_H-M P12(1)/n1
_cod_database_code 8101797

loop_
_symmetry_equiv_pos_as_xyz
'x, y, z'
'-x+1/2, y+1/2, -z+1/2'
'-x, -y, -z'
'x-1/2, -y-1/2, z-1/2'

loop_
_atom_site_label
_atom_site_type_symbol
_atom_site_fract_x
_atom_site_fract_y
_atom_site_fract_z
_atom_site_U_iso_or_equiv
_atom_site_adp_type
_atom_site_occupancy
_atom_site_symmetry_multiplicity
_atom_site_Wyckoff_symbol
_atom_site_calc_flag
_atom_site_refinement_flags
_atom_site_disorder_assembly
_atom_site_disorder_group
Cu1 Cu 0.63731(6) 0.00727(5) 0.99762(4) 0.0267(3) Uani 1 4 e d . . .
S1 S 0.5902(2) 0.0790(2) 1.41172(14) 0.0723(7) Uani 1 4 e d D A .
S2 S 0.6923(2) 0.3796(2) 0.80673(15) 0.0737(7) Uani 1 4 e d D A .
O1 O 0.6380(4) 0.0923(4) 1.1109(2) 0.0354(9) Uani 1 4 e d . A .
O2 O 0.5901(4) -0.0757(4) 0.8830(2) 0.0391(10) Uani 1 4 e d . . .
O3 O 0.5987(4) 0.1701(4) 0.9391(3) 0.0409(10) Uani 1 4 e d . A .
O4 O 0.6262(4) -0.1547(4) 1.0566(3) 0.0413(10) Uani 1 4 e d . . .
C1 C 0.5317(6) 0.1069(5) 1.1479(4) 0.0345(13) Uani 1 4 e d . . .
C2 C 0.5558(6) 0.1598(5) 1.2395(4) 0.0367(13) Uani 1 4 e d . A .
H2A H 0.6242 0.2258 1.2426 0.044 Uiso 1 4 e calc R . .
H2B H 0.4705 0.1951 1.2539 0.044 Uiso 1 4 e calc R . .
C3 C 0.6059(5) 0.0582(5) 1.3045(3) 0.0359(13) Uani 1 4 e d D . .
C4 C 0.6817(5) -0.0569(4) 1.2868(3) 0.0187(10) Uani 1 4 e d D A .
H4 H 0.7091 -0.0832 1.2345 0.022 Uiso 1 4 e calc R . .
C5 C 0.7029(7) -0.1199(6) 1.3736(4) 0.0579(19) Uani 1 4 e d D . .
H5 H 0.7436 -0.1983 1.3811 0.070 Uiso 1 4 e calc R A .
C6 C 0.6604(7) -0.0579(6) 1.4407(4) 0.0496(16) Uani 1 4 e d D A .
H6 H 0.6695 -0.0887 1.4975 0.060 Uiso 1 4 e calc R . .
C7 C 0.4773(6) 0.2080(5) 0.9236(3) 0.0327(13) Uani 1 4 e d . . .
C8 C 0.4454(6) 0.3295(6) 0.8741(5) 0.0511(17) Uani 1 4 e d . A .
H8A H 0.3986 0.3081 0.8164 0.061 Uiso 1 4 e calc R . .
H8B H 0.3794 0.3748 0.9034 0.061 Uiso 1 4 e calc R . .
C9 C 0.5587(5) 0.4173(5) 0.8620(4) 0.0372(14) Uani 1 4 e d D . .
C10 C 0.5679(6) 0.5420(5) 0.8887(4) 0.0417(15) Uani 1 4 e d D A .
H10 H 0.5068 0.5807 0.9212 0.050 Uiso 1 4 e calc R . .
C11 C 0.6826(7) 0.6016(7) 0.8597(5) 0.065(2) Uani 1 4 e d D . .
H11 H 0.7059 0.6845 0.8715 0.078 Uiso 1 4 e calc R A .
C12 C 0.7539(8) 0.5260(7) 0.8135(6) 0.078(3) Uani 1 4 e d D A .
H12 H 0.8296 0.5518 0.7878 0.094 Uiso 1 4 e calc R . .
N1 N 0.8663(4) 0.0042(4) 1.0002(3) 0.0283(11) Uani 0.50(3) 4 e d P A 1
C13 C 0.9040(14) -0.0068(8) 0.9124(9) 0.105(17) Uani 0.50(3) 4 e d PD . 1
C14 C 0.9387(14) 0.1154(11) 1.0413(6) 0.083(12) Uani 0.50(3) 4 e d PD . 1
C15 C 0.9283(15) -0.0991(10) 1.0498(6) 0.096(16) Uani 0.50(3) 4 e d PD . 1
N1' N 0.8663(4) 0.0042(4) 1.0002(3) 0.0283(11) Uani 0.50(3) 4 e d P A 2
C13' C 0.9134(12) 0.1092(9) 0.9525(6) 0.075(12) Uani 0.50(3) 4 e d PD A 2
C14' C 0.9404(15) 0.0032(8) 1.0892(8) 0.074(11) Uani 0.50(3) 4 e d PD A 2
C15' C 0.9078(11) -0.1092(10) 0.9587(6) 0.056(8) Uani 0.50(3) 4 e d PD A 2
H3E H 0.8604 0.0605 0.8764 0.050 Uiso 0.50(3) 4 e d PD A 1
H3F H 0.8672 -0.0847 0.8867 0.050 Uiso 0.50(3) 4 e d PD A 1
H4E H 0.9181 0.1227 1.1000 0.050 Uiso 0.50(3) 4 e d PD A 1
H4F H 0.9012 0.1887 1.0086 0.050 Uiso 0.50(3) 4 e d PD A 1
H5E H 0.8855 -0.1772 1.0269 0.050 Uiso 0.50(3) 4 e d PD A 1
H5F H 0.9136 -0.0929 1.1104 0.050 Uiso 0.50(3) 4 e d PD A 1
H3E' H 0.8933 0.1875 0.9807 0.050 Uiso 0.50(3) 4 e d PD A 2
H3F' H 0.8648 0.1115 0.8932 0.050 Uiso 0.50(3) 4 e d PD A 2
H4E' H 0.9166 -0.0720 1.1187 0.050 Uiso 0.50(3) 4 e d PD A 2
H4F' H 0.9128 0.0743 1.1210 0.050 Uiso 0.50(3) 4 e d PD A 2
H5E' H 0.8617 -0.1136 0.8992 0.050 Uiso 0.50(3) 4 e d PD A 2
H5F' H 0.8783 -0.1814 0.9900 0.050 Uiso 0.50(3) 4 e d PD A 2

loop_
_atom_site_aniso_label
_atom_site_aniso_U_11
_atom_site_aniso_U_22
_atom_site_aniso_U_33
_atom_site_aniso_U_23
_atom_site_aniso_U_13
_atom_site_aniso_U_12
Cu1 0.0146(4) 0.0319(5) 0.0342(5) 0.0035(3) 0.0057(3) -0.0005(3)
S1 0.0768(15) 0.0762(15) 0.0667(13) -0.0023(10) 0.0196(11) -0.0046(11)
S2 0.0736(14) 0.0706(14) 0.0855(15) 0.0051(11) 0.0410(12) 0.0102(11)
O1 0.024(2) 0.050(3) 0.035(2) -0.0032(17) 0.0099(16) -0.0065(17)
O2 0.022(2) 0.055(3) 0.041(2) -0.0099(19) 0.0064(17) -0.0014(18)
O3 0.023(2) 0.039(2) 0.060(3) 0.0170(19) 0.0041(18) -0.0009(17)
O4 0.027(2) 0.038(2) 0.059(3) 0.0142(19) 0.0078(19) 0.0010(18)
C1 0.039(4) 0.030(3) 0.034(3) 0.005(2) 0.006(3) 0.001(3)
C2 0.039(3) 0.034(3) 0.039(3) -0.002(2) 0.012(3) 0.000(3)
C3 0.023(3) 0.053(4) 0.032(3) -0.003(3) 0.004(2) -0.011(3)
C4 0.034(3) 0.012(2) 0.008(2) 0.0025(17) -0.0058(18) -0.002(2)
C5 0.051(4) 0.054(4) 0.070(5) 0.015(4) 0.015(4) 0.007(3)
C6 0.045(4) 0.064(4) 0.039(4) 0.012(3) 0.007(3) -0.005(3)
C7 0.029(3) 0.034(3) 0.034(3) 0.002(2) 0.002(2) -0.004(2)
C8 0.035(4) 0.043(4) 0.073(5) 0.016(3) -0.003(3) 0.004(3)
C9 0.029(3) 0.041(3) 0.041(3) 0.011(3) 0.003(2) 0.001(3)
C10 0.031(3) 0.038(3) 0.057(4) 0.014(3) 0.010(3) 0.006(3)
C11 0.047(4) 0.043(4) 0.098(6) 0.011(4) -0.011(4) -0.007(3)
C12 0.039(4) 0.088(6) 0.110(7) 0.052(5) 0.019(5) -0.005(4)
N1 0.016(3) 0.030(3) 0.039(3) 0.0004(19) 0.005(2) -0.0010(18)
C13 0.022(9) 0.23(5) 0.061(12) -0.034(15) 0.008(8) 0.008(13)
C14 0.019(8) 0.077(14) 0.16(3) -0.053(18) 0.025(10) 0.003(8)
C15 0.026(8) 0.087(16) 0.18(4) 0.09(2) 0.024(13) 0.003(9)
N1' 0.016(3) 0.030(3) 0.039(3) 0.0004(19) 0.005(2) -0.0010(18)
C13' 0.013(7) 0.051(12) 0.16(3) 0.056(16) 0.020(10) 0.014(7)
C14' 0.022(8) 0.16(3) 0.046(9) -0.011(11) 0.015(6) -0.007(10)
C15' 0.013(6) 0.048(9) 0.11(2) -0.029(10) 0.013(8) -0.009(6)

loop_
_atom_type_symbol
_atom_type_description
_atom_type_scat_dispersion_real
_atom_type_scat_dispersion_imag
_atom_type_scat_source
C C 0.0033 0.0016 'International Tables Vol C Tables 4.2.6.8 and 6.1.1.4'
H H 0.0000 0.0000 'International Tables Vol C Tables 4.2.6.8 and 6.1.1.4'
N N 0.0061 0.0033 'International Tables Vol C Tables 4.2.6.8 and 6.1.1.4'
O O 0.0106 0.0060 'International Tables Vol C Tables 4.2.6.8 and 6.1.1.4'
S S 0.1246 0.1234 'International Tables Vol C Tables 4.2.6.8 and 6.1.1.4'
Cu Cu 0.3201 1.2651 'International Tables Vol C Tables 4.2.6.8 and 6.1.1.4'

loop_
_geom_angle_atom_site_label_1
_geom_angle_atom_site_label_2
_geom_angle_atom_site_label_3
_geom_angle
_geom_angle_site_symmetry_1
_geom_angle_site_symmetry_3
_geom_angle_publ_flag
O1 Cu1 O4 89.50(16) . . ?
O1 Cu1 O2 166.86(15) . . ?
O4 Cu1 O2 89.79(17) . . ?
O1 Cu1 O3 88.48(17) . . ?
O4 Cu1 O3 165.86(16) . . ?
O2 Cu1 O3 89.01(17) . . ?
O1 Cu1 N1 96.51(15) . . ?
O4 Cu1 N1 95.68(15) . . ?
O2 Cu1 N1 96.61(15) . . ?
O3 Cu1 N1 98.45(15) . . ?
O1 Cu1 Cu1 83.18(11) . 3_657 ?
O4 Cu1 Cu1 79.43(11) . 3_657 ?
O2 Cu1 Cu1 83.79(11) . 3_657 ?
O3 Cu1 Cu1 86.43(11) . 3_657 ?
N1 Cu1 Cu1 175.10(11) . 3_657 ?
C6 S1 C3 93.2(3) . . ?
C12 S2 C9 92.3(4) . . ?
C1 O1 Cu1 124.0(3) . . ?
C1 O2 Cu1 123.1(3) 3_657 . ?
C7 O3 Cu1 119.4(3) . . ?
C7 O4 Cu1 128.4(4) 3_657 . ?
O2 C1 O1 125.9(5) 3_657 . ?
O2 C1 C2 117.9(5) 3_657 . ?
O1 C1 C2 116.1(5) . . ?
C3 C2 C1 110.1(4) . . ?
C3 C2 H2A 109.6 . . ?
C1 C2 H2A 109.6 . . ?
C3 C2 H2B 109.6 . . ?
C1 C2 H2B 109.6 . . ?
H2A C2 H2B 108.2 . . ?
C2 C3 C4 126.7(4) . . ?
C2 C3 S1 119.1(4) . . ?
C4 C3 S1 113.9(4) . . ?
C5 C4 C3 102.7(4) . . ?
C5 C4 H4 128.6 . . ?
C3 C4 H4 128.6 . . ?
C6 C5 C4 116.8(6) . . ?
C6 C5 H5 121.6 . . ?
C4 C5 H5 121.6 . . ?
C5 C6 S1 113.0(5) . . ?
C5 C6 H6 123.5 . . ?
S1 C6 H6 123.5 . . ?
O4 C7 O3 126.3(5) 3_657 . ?
O4 C7 C8 113.8(5) 3_657 . ?
O3 C7 C8 119.9(5) . . ?
C9 C8 C7 120.2(5) . . ?
C9 C8 H8A 107.3 . . ?
C7 C8 H8A 107.3 . . ?
C9 C8 H8B 107.3 . . ?
C7 C8 H8B 107.3 . . ?
H8A C8 H8B 106.9 . . ?
C10 C9 C8 126.0(5) . . ?
C10 C9 S2 110.6(4) . . ?
C8 C9 S2 123.3(5) . . ?
C9 C10 C11 111.0(5) . . ?
C9 C10 H10 124.5 . . ?
C11 C10 H10 124.5 . . ?
C12 C11 C10 112.9(6) . . ?
C12 C11 H11 123.5 . . ?
C10 C11 H11 123.5 . . ?
C11 C12 S2 113.0(6) . . ?
C11 C12 H12 123.5 . . ?
S2 C12 H12 123.5 . . ?
C15 N1 C13 106.9(6) . . ?
C15 N1 C14 104.8(6) . . ?
C13 N1 C14 107.2(6) . . ?
C15 N1 Cu1 111.6(5) . . ?
C13 N1 Cu1 111.6(5) . . ?
C14 N1 Cu1 114.3(5) . . ?
N1 C13 C14 89.8(6) . 3_757 ?
N1 C13 C15 89.2(6) . 3_757 ?
C14 C13 C15 70.7(8) 3_757 3_757 ?
N1 C13 H3E 108.8(12) . . ?
C14 C13 H3E 154.1(15) 3_757 . ?
C15 C13 H3E 91.1(8) 3_757 . ?
N1 C13 H3F 108.8(12) . . ?
C14 C13 H3F 82.3(8) 3_757 . ?
C15 C13 H3F 147.5(13) 3_757 . ?
H3E C13 H3F 107.4(10) . . ?
C14 C13 H3F' 144.7(9) 3_757 . ?
C15 C13 H3F' 74.1(6) 3_757 . ?
H3F C13 H3F' 130.0(10) . . ?
N1 C13 H5E' 96.1(10) . . ?
C14 C13 H5E' 74.7(6) 3_757 . ?
C15 C13 H5E' 145.0(10) 3_757 . ?
H3E C13 H5E' 119.3(9) . . ?
H3F' C13 H5E' 140.0(9) . . ?
N1 C14 C13 88.8(6) . 3_757 ?
N1 C14 H4E 108.6(11) . . ?
C13 C14 H4E 87.8(8) 3_757 . ?
N1 C14 H4F 107.8(11) . . ?
C13 C14 H4F 151.1(12) 3_757 . ?
H4E C14 H4F 108.0(9) . . ?
N1 C14 H3E' 94.7(8) . . ?
C13 C14 H3E' 144.3(9) 3_757 . ?
H4E C14 H3E' 124.0(9) . . ?
N1 C14 H4F' 89.3(8) . . ?
C13 C14 H4F' 73.5(6) 3_757 . ?
H4F C14 H4F' 128.5(9) . . ?
H3E' C14 H4F' 141.9(8) . . ?
N1 C15 C13 89.0(6) . 3_757 ?
N1 C15 H5E 110.1(11) . . ?
C13 C15 H5E 151.2(13) 3_757 . ?
N1 C15 H5F 110.7(11) . . ?
C13 C15 H5F 84.6(8) 3_757 . ?
H5E C15 H5F 107.0(9) . . ?
N1 C15 H4E' 102.4(9) . . ?
C13 C15 H4E' 76.4(7) 3_757 . ?
H5E C15 H4E' 117.9(9) . . ?
N1 C15 H5F' 93.3(8) . . ?
C13 C15 H5F' 141.9(9) 3_757 . ?
H5F C15 H5F' 129.1(9) . . ?
H4E' C15 H5F' 139.3(9) . . ?
H3E C13' H4F 146.4(8) . . ?
H3E C13' H3E' 131.1(8) . . ?
H4F C13' H3F' 124.3(8) . . ?
H3E' C13' H3F' 107.3(8) . . ?
H4E C14' H5F 143.9(9) . . ?
H4E C14' H4E' 134.0(9) . . ?
H5F C14' H4F' 118.9(9) . . ?
H4E' C14' H4F' 108.3(9) . . ?
H3F C15' H5E 144.8(8) . . ?
H5E C15' H5E' 128.5(8) . . ?
H3F C15' H5F' 124.8(8) . . ?
H5E' C15' H5F' 107.5(8) . . ?

loop_
_geom_bond_atom_site_label_1
_geom_bond_atom_site_label_2
_geom_bond_distance
_geom_bond_site_symmetry_2
_geom_bond_publ_flag
Cu1 O1 1.973(4) . ?
Cu1 O4 1.974(4) . ?
Cu1 O2 1.978(4) . ?
Cu1 O3 1.979(4) . ?
Cu1 N1 2.233(4) . ?
Cu1 Cu1 2.6993(12) 3_657 ?
S1 C6 1.656(6) . ?
S1 C3 1.700(5) . ?
S2 C12 1.680(7) . ?
S2 C9 1.707(5) . ?
O1 C1 1.265(6) . ?
O2 C1 1.263(6) 3_657 ?
O3 C7 1.245(6) . ?
O4 C7 1.237(6) 3_657 ?
C1 O2 1.263(6) 3_657 ?
C1 C2 1.513(8) . ?
C2 C3 1.517(8) . ?
C2 H2A 0.9700 . ?
C2 H2B 0.9700 . ?
C3 C4 1.486(6) . ?
C4 C5 1.491(6) . ?
C4 H4 0.9300 . ?
C5 C6 1.347(7) . ?
C5 H5 0.9300 . ?
C6 H6 0.9300 . ?
C7 O4 1.237(6) 3_657 ?
C7 C8 1.522(8) . ?
C8 C9 1.486(8) . ?
C8 H8A 0.9700 . ?
C8 H8B 0.9700 . ?
C9 C10 1.400(7) . ?
C10 C11 1.417(9) . ?
C10 H10 0.9300 . ?
C11 C12 1.340(8) . ?
C11 H11 0.9300 . ?
C12 H12 0.9300 . ?
N1 C15 1.432(14) . ?
N1 C13 1.461(16) . ?
N1 C14 1.484(15) . ?
C13 C14 1.981(15) 3_757 ?
C13 C15 2.012(16) 3_757 ?
C13 H3E 0.973(10) . ?
C13 H3F 0.972(9) . ?
C13 H3F' 1.348(9) . ?
C13 H5E' 1.226(9) . ?
C14 C13 1.981(15) 3_757 ?
C14 H4E 0.961(9) . ?
C14 H4F 0.977(9) . ?
C14 H3E' 1.246(9) . ?
C14 H4F' 1.366(9) . ?
C15 C13 2.012(16) 3_757 ?
C15 H5E 0.980(9) . ?
C15 H5F 0.970(9) . ?
C15 H4E' 1.126(9) . ?
C15 H5F' 1.320(9) . ?
C13' H3E 1.324(9) . ?
C13' H4F 1.235(9) . ?
C13' H3E' 0.979(9) . ?
C13' H3F' 0.971(9) . ?
C14' H4E 1.317(9) . ?
C14' H5F 1.124(9) . ?
C14' H4E' 0.971(9) . ?
C14' H4F' 0.966(9) . ?
C15' H3F 1.158(9) . ?
C15' H5E 1.326(8) . ?
C15' H5E' 0.967(9) . ?
C15' H5F' 0.978(8) . ?

loop_
_geom_torsion_atom_site_label_1
_geom_torsion_atom_site_label_2
_geom_torsion_atom_site_label_3
_geom_torsion_atom_site_label_4
_geom_torsion
_geom_torsion_site_symmetry_1
_geom_torsion_site_symmetry_2
_geom_torsion_site_symmetry_3
_geom_torsion_site_symmetry_4
_geom_torsion_publ_flag
O4 Cu1 O1 C1 -76.2(4) . . . . ?
O2 Cu1 O1 C1 10.7(10) . . . . ?
O3 Cu1 O1 C1 89.8(4) . . . . ?
N1 Cu1 O1 C1 -171.9(4) . . . . ?
Cu1 Cu1 O1 C1 3.2(4) 3_657 . . . ?
O1 Cu1 O2 C1 -8.4(10) . . . 3_657 ?
O4 Cu1 O2 C1 78.5(4) . . . 3_657 ?
O3 Cu1 O2 C1 -87.4(4) . . . 3_657 ?
N1 Cu1 O2 C1 174.2(4) . . . 3_657 ?
Cu1 Cu1 O2 C1 -0.9(4) 3_657 . . 3_657 ?
O1 Cu1 O3 C7 -84.4(4) . . . . ?
O4 Cu1 O3 C7 -2.5(10) . . . . ?
O2 Cu1 O3 C7 82.7(4) . . . . ?
N1 Cu1 O3 C7 179.2(4) . . . . ?
Cu1 Cu1 O3 C7 -1.2(4) 3_657 . . . ?
O1 Cu1 O4 C7 82.7(5) . . . 3_657 ?
O2 Cu1 O4 C7 -84.1(5) . . . 3_657 ?
O3 Cu1 O4 C7 1.0(11) . . . 3_657 ?
N1 Cu1 O4 C7 179.2(5) . . . 3_657 ?
Cu1 Cu1 O4 C7 -0.4(5) 3_657 . . 3_657 ?
Cu1 O1 C1 O2 -3.7(8) . . . 3_657 ?
Cu1 O1 C1 C2 172.5(3) . . . . ?
O2 C1 C2 C3 96.7(6) 3_657 . . . ?
O1 C1 C2 C3 -79.8(6) . . . . ?
C1 C2 C3 C4 26.3(8) . . . . ?
C1 C2 C3 S1 -159.9(4) . . . . ?
C6 S1 C3 C2 -180.0(5) . . . . ?
C6 S1 C3 C4 -5.5(5) . . . . ?
C2 C3 C4 C5 -179.9(5) . . . . ?
S1 C3 C4 C5 6.0(5) . . . . ?
C3 C4 C5 C6 -4.1(7) . . . . ?
C4 C5 C6 S1 0.5(8) . . . . ?
C3 S1 C6 C5 2.9(6) . . . . ?
Cu1 O3 C7 O4 1.9(8) . . . 3_657 ?
Cu1 O3 C7 C8 -176.5(4) . . . . ?
O4 C7 C8 C9 167.2(6) 3_657 . . . ?
O3 C7 C8 C9 -14.2(9) . . . . ?
C7 C8 C9 C10 -122.4(7) . . . . ?
C7 C8 C9 S2 61.6(8) . . . . ?
C12 S2 C9 C10 -2.9(5) . . . . ?
C12 S2 C9 C8 173.6(6) . . . . ?
C8 C9 C10 C11 -174.5(6) . . . . ?
S2 C9 C10 C11 1.9(6) . . . . ?
C9 C10 C11 C12 0.5(9) . . . . ?
C10 C11 C12 S2 -2.7(9) . . . . ?
C9 S2 C12 C11 3.3(7) . . . . ?
O1 Cu1 N1 C15 83.4(5) . . . . ?
O4 Cu1 N1 C15 -6.7(5) . . . . ?
O2 Cu1 N1 C15 -97.2(5) . . . . ?
O3 Cu1 N1 C15 172.8(5) . . . . ?
O1 Cu1 N1 C13 -157.0(4) . . . . ?
O4 Cu1 N1 C13 112.9(4) . . . . ?
O2 Cu1 N1 C13 22.4(5) . . . . ?
O3 Cu1 N1 C13 -67.6(5) . . . . ?
O1 Cu1 N1 C14 -35.2(5) . . . . ?
O4 Cu1 N1 C14 -125.3(5) . . . . ?
O2 Cu1 N1 C14 144.2(4) . . . . ?
O3 Cu1 N1 C14 54.2(5) . . . . ?
C15 N1 C13 C14 -20.6(8) . . . 3_757 ?
C14 N1 C13 C14 91.3(6) . . . 3_757 ?
Cu1 N1 C13 C14 -142.9(5) . . . 3_757 ?
C15 N1 C13 C15 -91.3(6) . . . 3_757 ?
C14 N1 C13 C15 20.6(7) . . . 3_757 ?
Cu1 N1 C13 C15 146.4(5) . . . 3_757 ?
C15 N1 C14 C13 22.8(8) . . . 3_757 ?
C13 N1 C14 C13 -90.6(6) . . . 3_757 ?
Cu1 N1 C14 C13 145.2(6) . . . 3_757 ?
C13 N1 C15 C13 91.1(6) . . . 3_757 ?
C14 N1 C15 C13 -22.4(8) . . . 3_757 ?
Cu1 N1 C15 C13 -146.5(5) . . . 3_757 ?
